data_4071022
loop_
_publ_author_name
'Mothes, Emmanuelle'
'Sentets, Stephane'
'Luquin, Maria Asuncion'
'Mathieu, Ren\'e'
'Lugan, No\"el'
'Lavigne, Guy'

_publ_section_title
;
 New Insight into the Reactivity of Pyridine-Functionalized Phosphine
 Complexes of Ruthenium(II) with Respect to Olefin Metathesis and Transfer
 Hydrogenation
;
_journal_issue 6
_journal_name_full Organometallics
_journal_page_first 1193
_journal_paper_doi 10.1021/om7012106
_journal_volume 27
_journal_year 2008
_chemical_formula_moiety 'C37 H45 Cl2 N P2 Ru, 3(C H2 Cl2)'
_chemical_formula_sum 'C40 H51 Cl8 N P2 Ru'
_chemical_formula_weight 992.43
_chemical_name_systematic
;
 ?
;
_space_group_IT_number 14
_symmetry_cell_setting monoclinic
_symmetry_Int_Tables_number 14
_symmetry_space_group_name_Hall '-P 2yn'
_symmetry_space_group_name_H-M 'P 1 21/n 1'
_atom_sites_solution_hydrogens geom
_atom_sites_solution_primary direct
_atom_sites_solution_secondary difmap
_audit_creation_date 2006-09-26T11:09:36-00:00
_audit_creation_method 'WinGX routine CIF_UPDATE'
_cell_angle_alpha 90.0
_cell_angle_beta 102.123(6)
_cell_angle_gamma 90.0
_cell_formula_units_Z 4
_cell_length_a 12.5688(9)
_cell_length_b 20.0030(13)
_cell_length_c 17.9037(12)
_cell_measurement_reflns_used 9999
_cell_measurement_temperature 180(2)
_cell_measurement_theta_max 32.22
_cell_measurement_theta_min 3.27
_cell_measurement_wavelength 0.71073
_cell_volume 4400.9(5)
_computing_structure_refinement 'SHELXL-97 (Sheldrick, 1997)'
_diffrn_ambient_temperature 180(2)
_diffrn_measured_fraction_theta_full 0.932
_diffrn_measured_fraction_theta_max 0.932
_diffrn_measurement_device_type 'Xcalibur Oxford Diffraction'
_diffrn_measurement_method \w
_diffrn_radiation_monochromator graphite
_diffrn_radiation_probe x-ray
_diffrn_radiation_type MoK\a
_diffrn_radiation_wavelength 0.71073
_diffrn_reflns_av_R_equivalents 0.0946
_diffrn_reflns_av_sigmaI/netI 0.1238
_diffrn_reflns_limit_h_max 18
_diffrn_reflns_limit_h_min -18
_diffrn_reflns_limit_k_max 28
_diffrn_reflns_limit_k_min -29
_diffrn_reflns_limit_l_max 24
_diffrn_reflns_limit_l_min -26
_diffrn_reflns_number 44137
_diffrn_reflns_theta_full 32.22
_diffrn_reflns_theta_max 32.22
_diffrn_reflns_theta_min 3.27
_diffrn_standards_decay_% 0
_diffrn_standards_interval_count 0
_diffrn_standards_interval_time ?0
_diffrn_standards_number 0
_exptl_absorpt_coefficient_mu 0.945
_exptl_absorpt_correction_T_max 0.8311
_exptl_absorpt_correction_T_min 0.7029
_exptl_absorpt_correction_type refdelf
_exptl_absorpt_process_details
;
        Sheldrick, G.M. SHELX97 Release 97-2 (1998)
;
_exptl_crystal_colour brown
_exptl_crystal_density_diffrn 1.498
_exptl_crystal_density_method 'not measured'
_exptl_crystal_description needle
_exptl_crystal_F_000 2032
_exptl_crystal_size_max 0.4
_exptl_crystal_size_mid 0.2
_exptl_crystal_size_min 0.2
_refine_diff_density_max 1.507
_refine_diff_density_min -1.305
_refine_diff_density_rms 0.154
_refine_ls_extinction_method none
_refine_ls_goodness_of_fit_ref 0.961
_refine_ls_hydrogen_treatment riding
_refine_ls_matrix_type full
_refine_ls_number_parameters 470
_refine_ls_number_reflns 14478
_refine_ls_number_restraints 0
_refine_ls_restrained_S_all 0.961
_refine_ls_R_factor_all 0.1295
_refine_ls_R_factor_gt 0.0754
_refine_ls_shift/su_max 0.002
_refine_ls_shift/su_mean 0.000
_refine_ls_structure_factor_coef Fsqd
_refine_ls_weighting_details 'calc w=1/[\s^2^(Fo^2^)+(0.0999P)^2^+0.0000P] where P=(Fo^2^+2Fc^2^)/3'
_refine_ls_weighting_scheme calc
_refine_ls_wR_factor_gt 0.1811
_refine_ls_wR_factor_ref 0.2069
_reflns_number_gt 7631
_reflns_number_total 14478
_reflns_threshold_expression >2sigma(I)
_cod_data_source_file om7012106-file006.cif
_cod_data_source_block complex_42a_cis
_cod_original_sg_symbol_H-M 'P 21/n'
_cod_database_code 4071022

loop_
_symmetry_equiv_pos_as_xyz
'x, y, z'
'-x+1/2, y+1/2, -z+1/2'
'-x, -y, -z'
'x-1/2, -y-1/2, z-1/2'

loop_
_atom_site_label
_atom_site_type_symbol
_atom_site_fract_x
_atom_site_fract_y
_atom_site_fract_z
_atom_site_U_iso_or_equiv
_atom_site_adp_type
_atom_site_occupancy
_atom_site_symmetry_multiplicity
_atom_site_calc_flag
_atom_site_refinement_flags
C1 C 0.1913(4) 0.7989(3) 0.6770(3) 0.0338(11) Uani 1 1 d .
H1A H 0.2055 0.7565 0.7022 0.051 Uiso 1 1 calc R
H1B H 0.1146 0.8035 0.6569 0.051 Uiso 1 1 calc R
H1C H 0.2156 0.8343 0.7128 0.051 Uiso 1 1 calc R
C2 C 0.5386(4) 0.8090(2) 0.5973(3) 0.0261(9) Uani 1 1 d .
H2A H 0.5630 0.8550 0.6059 0.031 Uiso 1 1 calc R
H2B H 0.5702 0.7907 0.5567 0.031 Uiso 1 1 calc R
C12 C 0.4174(4) 0.8072(2) 0.5740(3) 0.0239(9) Uani 1 1 d .
C13 C 0.3666(4) 0.8207(2) 0.4992(3) 0.0314(10) Uani 1 1 d .
H13 H 0.4070 0.8269 0.4618 0.038 Uiso 1 1 calc R
C14 C 0.2540(4) 0.8247(3) 0.4815(3) 0.0341(11) Uani 1 1 d .
H14 H 0.2175 0.8331 0.4316 0.041 Uiso 1 1 calc R
C15 C 0.1975(4) 0.8163(3) 0.5378(3) 0.0317(11) Uani 1 1 d .
H15 H 0.1220 0.8195 0.5265 0.038 Uiso 1 1 calc R
C16 C 0.2519(4) 0.8029(2) 0.6119(3) 0.0256(9) Uani 1 1 d .
C21 C 0.7192(3) 0.7963(2) 0.7296(2) 0.0206(8) Uani 1 1 d .
H21 H 0.7038 0.8372 0.7556 0.025 Uiso 1 1 calc R
C22 C 0.7891(4) 0.7549(3) 0.7888(3) 0.0315(11) Uani 1 1 d .
H22A H 0.8097 0.7144 0.7657 0.038 Uiso 1 1 calc R
H22B H 0.7487 0.7423 0.8272 0.038 Uiso 1 1 calc R
C23 C 0.8912(5) 0.7932(3) 0.8266(4) 0.0450(14) Uani 1 1 d .
H23A H 0.8709 0.8328 0.8516 0.054 Uiso 1 1 calc R
H23B H 0.9360 0.7654 0.8651 0.054 Uiso 1 1 calc R
C24 C 0.9557(4) 0.8135(3) 0.7671(4) 0.0423(13) Uani 1 1 d .
H24A H 1.0196 0.8385 0.7918 0.051 Uiso 1 1 calc R
H24B H 0.9800 0.7737 0.7447 0.051 Uiso 1 1 calc R
C25 C 0.8879(4) 0.8559(3) 0.7045(4) 0.0413(13) Uani 1 1 d .
H25A H 0.9296 0.8656 0.6660 0.050 Uiso 1 1 calc R
H25B H 0.8701 0.8980 0.7259 0.050 Uiso 1 1 calc R
C26 C 0.7825(4) 0.8192(3) 0.6675(3) 0.0356(11) Uani 1 1 d .
H26A H 0.8000 0.7805 0.6398 0.043 Uiso 1 1 calc R
H26B H 0.7369 0.8487 0.6314 0.043 Uiso 1 1 calc R
C31 C 0.6189(4) 0.6764(2) 0.6528(3) 0.0285(10) Uani 1 1 d .
H31 H 0.6908 0.6803 0.6402 0.034 Uiso 1 1 calc R
C32 C 0.6285(4) 0.6234(2) 0.7155(3) 0.0296(10) Uani 1 1 d .
H32A H 0.6814 0.6381 0.7600 0.036 Uiso 1 1 calc R
H32B H 0.5589 0.6189 0.7302 0.036 Uiso 1 1 calc R
C33 C 0.6628(5) 0.5558(3) 0.6900(3) 0.0395(12) Uani 1 1 d .
H33A H 0.7350 0.5592 0.6791 0.047 Uiso 1 1 calc R
H33B H 0.6654 0.5235 0.7307 0.047 Uiso 1 1 calc R
C34 C 0.5827(5) 0.5326(3) 0.6190(4) 0.0452(14) Uani 1 1 d .
H34A H 0.5118 0.5258 0.6311 0.054 Uiso 1 1 calc R
H34B H 0.6068 0.4904 0.6018 0.054 Uiso 1 1 calc R
C35 C 0.5738(5) 0.5843(3) 0.5560(3) 0.0426(13) Uani 1 1 d .
H35A H 0.6435 0.5880 0.5411 0.051 Uiso 1 1 calc R
H35B H 0.5206 0.5693 0.5118 0.051 Uiso 1 1 calc R
C36 C 0.5407(4) 0.6526(3) 0.5805(3) 0.0350(11) Uani 1 1 d .
H36A H 0.4675 0.6502 0.5899 0.042 Uiso 1 1 calc R
H36B H 0.5404 0.6845 0.5397 0.042 Uiso 1 1 calc R
C41 C 0.5836(4) 0.8927(2) 0.8672(3) 0.0288(10) Uani 1 1 d .
C42 C 0.6569(4) 0.8450(2) 0.9054(3) 0.0297(10) Uani 1 1 d .
H42 H 0.6560 0.8015 0.8870 0.036 Uiso 1 1 calc R
C43 C 0.7308(5) 0.8637(3) 0.9710(3) 0.0392(13) Uani 1 1 d .
H43 H 0.7780 0.8318 0.9975 0.047 Uiso 1 1 calc R
C44 C 0.7358(5) 0.9279(3) 0.9976(3) 0.0409(13) Uani 1 1 d .
H44 H 0.7885 0.9399 1.0402 0.049 Uiso 1 1 calc R
C45 C 0.6622(5) 0.9748(3) 0.9611(4) 0.0470(15) Uani 1 1 d .
H45 H 0.6623 1.0180 0.9806 0.056 Uiso 1 1 calc R
C46 C 0.5889(5) 0.9572(3) 0.8956(3) 0.0412(13) Uani 1 1 d .
H46 H 0.5418 0.9894 0.8699 0.049 Uiso 1 1 calc R
C51 C 0.3580(4) 0.8967(2) 0.8196(3) 0.0254(9) Uani 1 1 d .
C52 C 0.3195(4) 0.8527(2) 0.8688(3) 0.0301(10) Uani 1 1 d .
H52 H 0.3549 0.8121 0.8814 0.036 Uiso 1 1 calc R
C53 C 0.2318(4) 0.8680(3) 0.8982(3) 0.0360(12) Uani 1 1 d .
H53 H 0.2091 0.8385 0.9318 0.043 Uiso 1 1 calc R
C54 C 0.1749(4) 0.9277(3) 0.8787(3) 0.0374(12) Uani 1 1 d .
H54 H 0.1128 0.9374 0.8972 0.045 Uiso 1 1 calc R
C55 C 0.2138(4) 0.9722(3) 0.8308(3) 0.0335(11) Uani 1 1 d .
H55 H 0.1780 1.0126 0.8180 0.040 Uiso 1 1 calc R
C56 C 0.3034(4) 0.9574(2) 0.8025(3) 0.0290(10) Uani 1 1 d .
H56 H 0.3286 0.9880 0.7712 0.035 Uiso 1 1 calc R
C61 C 0.4914(4) 0.9356(2) 0.7140(3) 0.0254(9) Uani 1 1 d .
C62 C 0.5890(4) 0.9667(3) 0.7149(3) 0.0326(11) Uani 1 1 d .
H62 H 0.6486 0.9582 0.7543 0.039 Uiso 1 1 calc R
C63 C 0.5987(5) 1.0111(3) 0.6562(4) 0.0435(14) Uani 1 1 d .
H63 H 0.6650 1.0319 0.6569 0.052 Uiso 1 1 calc R
C64 C 0.5117(6) 1.0242(3) 0.5981(3) 0.0452(14) Uani 1 1 d .
H64 H 0.5189 1.0541 0.5596 0.054 Uiso 1 1 calc R
C65 C 0.4138(5) 0.9933(3) 0.5966(3) 0.0397(13) Uani 1 1 d .
H65 H 0.3546 1.0018 0.5570 0.048 Uiso 1 1 calc R
C66 C 0.4036(4) 0.9494(2) 0.6545(3) 0.0290(10) Uani 1 1 d .
H66 H 0.3370 0.9287 0.6535 0.035 Uiso 1 1 calc R
C100 C 1.0091(8) 1.0366(6) 0.6278(10) 0.154(7) Uani 1 1 d .
H10A H 1.0254 1.0753 0.5996 0.185 Uiso 1 1 calc R
H10B H 1.0251 1.0487 0.6815 0.185 Uiso 1 1 calc R
C200 C 0.2511(6) 0.6451(4) 0.8877(4) 0.0576(17) Uani 1 1 d .
H20A H 0.2300 0.6035 0.8606 0.069 Uiso 1 1 calc R
H20B H 0.3012 0.6683 0.8623 0.069 Uiso 1 1 calc R
C300 C 0.4443(8) 0.1336(4) 0.8836(5) 0.080(3) Uani 1 1 d .
H30A H 0.4456 0.0917 0.9110 0.096 Uiso 1 1 calc R
H30B H 0.3703 0.1503 0.8733 0.096 Uiso 1 1 calc R
N1 N 0.3621(3) 0.79788(19) 0.6302(2) 0.0232(8) Uani 1 1 d .
P1 P 0.58444(9) 0.76018(6) 0.68528(6) 0.0209(2) Uani 1 1 d .
P2 P 0.47706(9) 0.87000(6) 0.78382(6) 0.0220(2) Uani 1 1 d .
Cl1 Cl 0.50355(10) 0.71243(6) 0.85858(7) 0.0296(2) Uani 1 1 d .
Cl2 Cl 0.34656(10) 0.65935(6) 0.70083(7) 0.0312(3) Uani 1 1 d .
Cl3 Cl 0.87119(16) 1.02094(10) 0.60093(12) 0.0684(5) Uani 1 1 d .
Cl4 Cl 1.09422(18) 0.97507(11) 0.61551(15) 0.0819(6) Uani 1 1 d .
Cl5 Cl 0.1351(2) 0.69480(13) 0.88557(19) 0.1000(9) Uani 1 1 d .
Cl6 Cl 0.3144(2) 0.62809(16) 0.98086(13) 0.1031(9) Uani 1 1 d .
Cl7 Cl 0.4838(3) 0.11983(12) 0.79937(16) 0.1006(9) Uani 1 1 d .
Cl8 Cl 0.5330(3) 0.1931(2) 0.94212(16) 0.1318(13) Uani 1 1 d .
Ru1 Ru 0.44157(3) 0.764666(18) 0.73769(2) 0.02075(10) Uani 1 1 d .

loop_
_atom_site_aniso_label
_atom_site_aniso_U_11
_atom_site_aniso_U_22
_atom_site_aniso_U_33
_atom_site_aniso_U_23
_atom_site_aniso_U_13
_atom_site_aniso_U_12
C1 0.023(2) 0.042(3) 0.035(3) -0.002(2) 0.004(2) 0.000(2)
C2 0.024(2) 0.029(2) 0.025(2) 0.0017(18) 0.0053(17) 0.0035(18)
C12 0.024(2) 0.023(2) 0.023(2) -0.0015(17) 0.0032(17) 0.0016(17)
C13 0.039(3) 0.030(3) 0.024(2) -0.0002(19) 0.003(2) 0.000(2)
C14 0.035(3) 0.036(3) 0.025(2) 0.001(2) -0.008(2) 0.005(2)
C15 0.023(2) 0.034(3) 0.035(3) 0.000(2) -0.0026(19) 0.0026(19)
C16 0.024(2) 0.024(2) 0.026(2) -0.0036(17) -0.0002(18) -0.0005(17)
C21 0.020(2) 0.024(2) 0.0189(19) -0.0084(16) 0.0073(16) -0.0048(16)
C22 0.020(2) 0.043(3) 0.029(2) 0.007(2) -0.0003(18) 0.0014(19)
C23 0.034(3) 0.057(4) 0.040(3) 0.001(3) -0.003(2) 0.000(3)
C24 0.022(2) 0.049(3) 0.054(3) 0.000(3) 0.003(2) -0.007(2)
C25 0.030(3) 0.042(3) 0.053(3) 0.002(3) 0.012(2) -0.009(2)
C26 0.027(3) 0.043(3) 0.037(3) 0.008(2) 0.007(2) -0.002(2)
C31 0.029(2) 0.029(2) 0.027(2) -0.0058(19) 0.0067(19) 0.0004(19)
C32 0.034(3) 0.021(2) 0.031(2) 0.0003(18) 0.001(2) -0.0015(19)
C33 0.037(3) 0.031(3) 0.051(3) -0.007(2) 0.012(3) 0.003(2)
C34 0.052(4) 0.030(3) 0.056(4) -0.011(3) 0.016(3) -0.003(2)
C35 0.049(3) 0.047(3) 0.033(3) -0.017(2) 0.010(2) -0.001(3)
C36 0.036(3) 0.042(3) 0.024(2) -0.002(2) 0.000(2) 0.001(2)
C41 0.031(2) 0.030(2) 0.027(2) -0.0040(19) 0.0071(19) -0.0028(19)
C42 0.030(2) 0.026(2) 0.032(2) -0.0042(19) 0.0035(19) 0.0001(19)
C43 0.035(3) 0.041(3) 0.035(3) -0.003(2) -0.007(2) 0.001(2)
C44 0.035(3) 0.048(3) 0.033(3) -0.013(2) -0.007(2) -0.002(2)
C45 0.052(4) 0.035(3) 0.050(4) -0.017(3) 0.000(3) -0.003(3)
C46 0.050(3) 0.025(3) 0.041(3) -0.004(2) -0.008(2) -0.002(2)
C51 0.027(2) 0.025(2) 0.022(2) -0.0025(17) 0.0026(17) -0.0003(18)
C52 0.034(3) 0.027(2) 0.029(2) 0.0017(19) 0.004(2) 0.0036(19)
C53 0.040(3) 0.038(3) 0.034(3) -0.006(2) 0.017(2) -0.001(2)
C54 0.034(3) 0.047(3) 0.034(3) -0.004(2) 0.015(2) 0.008(2)
C55 0.036(3) 0.031(3) 0.034(3) -0.001(2) 0.007(2) 0.011(2)
C56 0.033(3) 0.027(2) 0.029(2) -0.0032(19) 0.011(2) 0.0014(19)
C61 0.031(2) 0.016(2) 0.030(2) -0.0005(17) 0.0077(19) 0.0032(17)
C62 0.032(3) 0.029(3) 0.040(3) 0.001(2) 0.013(2) -0.003(2)
C63 0.049(3) 0.036(3) 0.051(4) 0.002(3) 0.022(3) -0.008(3)
C64 0.065(4) 0.033(3) 0.039(3) 0.004(2) 0.015(3) -0.003(3)
C65 0.052(3) 0.036(3) 0.031(3) 0.007(2) 0.007(2) 0.005(2)
C66 0.034(3) 0.027(2) 0.026(2) 0.0043(18) 0.0082(19) 0.0022(19)
C100 0.069(7) 0.106(9) 0.29(2) -0.097(11) 0.049(10) -0.004(6)
C200 0.052(4) 0.068(5) 0.055(4) 0.009(3) 0.019(3) -0.001(3)
C300 0.082(6) 0.072(6) 0.090(6) 0.023(5) 0.024(5) 0.024(5)
N1 0.0238(19) 0.0228(19) 0.0216(18) -0.0013(14) 0.0013(14) 0.0021(14)
P1 0.0200(5) 0.0220(5) 0.0208(5) -0.0001(4) 0.0040(4) 0.0013(4)
P2 0.0233(6) 0.0230(6) 0.0192(5) -0.0009(4) 0.0031(4) -0.0007(4)
Cl1 0.0312(6) 0.0308(6) 0.0248(5) 0.0046(4) 0.0013(4) -0.0002(5)
Cl2 0.0293(6) 0.0271(6) 0.0351(6) -0.0032(5) 0.0021(5) -0.0052(4)
Cl3 0.0659(12) 0.0670(12) 0.0722(13) 0.0022(9) 0.0146(10) 0.0133(9)
Cl4 0.0674(13) 0.0748(14) 0.1046(17) 0.0174(12) 0.0204(12) 0.0223(10)
Cl5 0.0717(15) 0.0714(15) 0.152(3) 0.0015(15) 0.0115(15) 0.0160(11)
Cl6 0.116(2) 0.143(2) 0.0495(12) 0.0077(13) 0.0155(12) 0.0222(18)
Cl7 0.152(3) 0.0593(13) 0.1047(19) 0.0093(12) 0.0602(18) 0.0011(14)
Cl8 0.094(2) 0.223(4) 0.0661(16) 0.001(2) -0.0109(14) 0.048(2)
Ru1 0.01960(17) 0.02221(18) 0.01976(17) -0.00024(14) 0.00261(12) -0.00040(14)

loop_
_atom_type_symbol
_atom_type_description
_atom_type_scat_dispersion_real
_atom_type_scat_dispersion_imag
_atom_type_scat_source
C C 0.0033 0.0016 'International Tables Vol C Tables 4.2.6.8 and 6.1.1.4'
H H 0 0 'International Tables Vol C Tables 4.2.6.8 and 6.1.1.4'
N N 0.0061 0.0033 'International Tables Vol C Tables 4.2.6.8 and 6.1.1.4'
P P 0.1023 0.0942 'International Tables Vol C Tables 4.2.6.8 and 6.1.1.4'
Cl Cl 0.1484 0.1585 'International Tables Vol C Tables 4.2.6.8 and 6.1.1.4'
Ru Ru -1.2594 0.8363 'International Tables Vol C Tables 4.2.6.8 and 6.1.1.4'

loop_
_geom_angle_atom_site_label_1
_geom_angle_atom_site_label_2
_geom_angle_atom_site_label_3
_geom_angle
C16 C1 H1A 109.5
C16 C1 H1B 109.5
H1A C1 H1B 109.5
C16 C1 H1C 109.5
H1A C1 H1C 109.5
H1B C1 H1C 109.5
C12 C2 P1 110.1(3)
C12 C2 H2A 109.6
P1 C2 H2A 109.6
C12 C2 H2B 109.6
P1 C2 H2B 109.6
H2A C2 H2B 108.2
N1 C12 C13 122.9(4)
N1 C12 C2 116.8(4)
C13 C12 C2 120.1(4)
C14 C13 C12 118.3(5)
C14 C13 H13 120.9
C12 C13 H13 120.9
C15 C14 C13 119.3(5)
C15 C14 H14 120.3
C13 C14 H14 120.3
C14 C15 C16 120.3(5)
C14 C15 H15 119.8
C16 C15 H15 119.8
N1 C16 C15 121.3(4)
N1 C16 C1 117.4(4)
C15 C16 C1 121.2(4)
C22 C21 C26 111.0(4)
C22 C21 P1 116.0(3)
C26 C21 P1 111.4(3)
C22 C21 H21 105.9
C26 C21 H21 105.9
P1 C21 H21 105.9
C21 C22 C23 110.7(4)
C21 C22 H22A 109.5
C23 C22 H22A 109.5
C21 C22 H22B 109.5
C23 C22 H22B 109.5
H22A C22 H22B 108.1
C24 C23 C22 110.2(5)
C24 C23 H23A 109.6
C22 C23 H23A 109.6
C24 C23 H23B 109.6
C22 C23 H23B 109.6
H23A C23 H23B 108.1
C25 C24 C23 111.5(5)
C25 C24 H24A 109.3
C23 C24 H24A 109.3
C25 C24 H24B 109.3
C23 C24 H24B 109.3
H24A C24 H24B 108.0
C24 C25 C26 110.6(5)
C24 C25 H25A 109.5
C26 C25 H25A 109.5
C24 C25 H25B 109.5
C26 C25 H25B 109.5
H25A C25 H25B 108.1
C25 C26 C21 110.7(4)
C25 C26 H26A 109.5
C21 C26 H26A 109.5
C25 C26 H26B 109.5
C21 C26 H26B 109.5
H26A C26 H26B 108.1
C36 C31 C32 110.1(4)
C36 C31 P1 113.3(4)
C32 C31 P1 112.6(3)
C36 C31 H31 106.8
C32 C31 H31 106.8
P1 C31 H31 106.8
C33 C32 C31 112.4(4)
C33 C32 H32A 109.1
C31 C32 H32A 109.1
C33 C32 H32B 109.1
C31 C32 H32B 109.1
H32A C32 H32B 107.9
C34 C33 C32 110.0(5)
C34 C33 H33A 109.7
C32 C33 H33A 109.7
C34 C33 H33B 109.7
C32 C33 H33B 109.7
H33A C33 H33B 108.2
C33 C34 C35 110.3(5)
C33 C34 H34A 109.6
C35 C34 H34A 109.6
C33 C34 H34B 109.6
C35 C34 H34B 109.6
H34A C34 H34B 108.1
C36 C35 C34 112.3(4)
C36 C35 H35A 109.1
C34 C35 H35A 109.1
C36 C35 H35B 109.1
C34 C35 H35B 109.1
H35A C35 H35B 107.9
C35 C36 C31 111.0(4)
C35 C36 H36A 109.4
C31 C36 H36A 109.4
C35 C36 H36B 109.4
C31 C36 H36B 109.4
H36A C36 H36B 108.0
C46 C41 C42 118.6(5)
C46 C41 P2 119.9(4)
C42 C41 P2 121.3(4)
C43 C42 C41 119.0(5)
C43 C42 H42 120.5
C41 C42 H42 120.5
C44 C43 C42 121.4(5)
C44 C43 H43 119.3
C42 C43 H43 119.3
C43 C44 C45 119.8(5)
C43 C44 H44 120.1
C45 C44 H44 120.1
C46 C45 C44 119.4(5)
C46 C45 H45 120.3
C44 C45 H45 120.3
C45 C46 C41 121.6(5)
C45 C46 H46 119.2
C41 C46 H46 119.2
C56 C51 C52 117.8(4)
C56 C51 P2 125.3(4)
C52 C51 P2 117.0(4)
C53 C52 C51 121.3(5)
C53 C52 H52 119.4
C51 C52 H52 119.4
C52 C53 C54 120.9(5)
C52 C53 H53 119.6
C54 C53 H53 119.6
C53 C54 C55 118.1(5)
C53 C54 H54 120.9
C55 C54 H54 120.9
C56 C55 C54 120.9(5)
C56 C55 H55 119.5
C54 C55 H55 119.5
C55 C56 C51 121.0(5)
C55 C56 H56 119.5
C51 C56 H56 119.5
C62 C61 C66 118.8(5)
C62 C61 P2 121.9(4)
C66 C61 P2 119.1(4)
C61 C62 C63 119.8(5)
C61 C62 H62 120.1
C63 C62 H62 120.1
C64 C63 C62 120.8(6)
C64 C63 H63 119.6
C62 C63 H63 119.6
C63 C64 C65 119.9(5)
C63 C64 H64 120.1
C65 C64 H64 120.1
C64 C65 C66 119.7(5)
C64 C65 H65 120.2
C66 C65 H65 120.2
C65 C66 C61 121.1(5)
C65 C66 H66 119.5
C61 C66 H66 119.5
Cl4 C100 Cl3 117.5(6)
Cl4 C100 H10A 107.9
Cl3 C100 H10A 107.9
Cl4 C100 H10B 107.9
Cl3 C100 H10B 107.9
H10A C100 H10B 107.2
Cl6 C200 Cl5 110.2(4)
Cl6 C200 H20A 109.6
Cl5 C200 H20A 109.6
Cl6 C200 H20B 109.6
Cl5 C200 H20B 109.6
H20A C200 H20B 108.1
Cl7 C300 Cl8 111.1(5)
Cl7 C300 H30A 109.4
Cl8 C300 H30A 109.4
Cl7 C300 H30B 109.4
Cl8 C300 H30B 109.4
H30A C300 H30B 108.0
C12 N1 C16 118.0(4)
C12 N1 Ru1 120.7(3)
C16 N1 Ru1 120.9(3)
C2 P1 C31 105.3(2)
C2 P1 C21 104.6(2)
C31 P1 C21 103.5(2)
C2 P1 Ru1 101.95(15)
C31 P1 Ru1 115.90(17)
C21 P1 Ru1 123.72(14)
C51 P2 C41 98.8(2)
C51 P2 C61 103.5(2)
C41 P2 C61 102.5(2)
C51 P2 Ru1 106.60(16)
C41 P2 Ru1 125.24(17)
C61 P2 Ru1 116.89(15)
N1 Ru1 P1 83.96(11)
N1 Ru1 P2 93.38(11)
P1 Ru1 P2 94.44(5)
N1 Ru1 Cl1 168.98(11)
P1 Ru1 Cl1 103.27(4)
P2 Ru1 Cl1 94.32(4)
N1 Ru1 Cl2 85.04(11)
P1 Ru1 Cl2 104.29(4)
P2 Ru1 Cl2 160.91(5)
Cl1 Ru1 Cl2 85.11(4)

loop_
_geom_bond_atom_site_label_1
_geom_bond_atom_site_label_2
_geom_bond_distance
C1 C16 1.522(7)
C1 H1A 0.9600
C1 H1B 0.9600
C1 H1C 0.9600
C2 C12 1.493(6)
C2 P1 1.841(5)
C2 H2A 0.9700
C2 H2B 0.9700
C12 N1 1.350(6)
C12 C13 1.385(6)
C13 C14 1.386(7)
C13 H13 0.9300
C14 C15 1.361(8)
C14 H14 0.9300
C15 C16 1.384(7)
C15 H15 0.9300
C16 N1 1.359(6)
C21 C22 1.481(7)
C21 C26 1.566(7)
C21 P1 1.859(4)
C21 H21 0.9800
C22 C23 1.525(8)
C22 H22A 0.9700
C22 H22B 0.9700
C23 C24 1.523(9)
C23 H23A 0.9700
C23 H23B 0.9700
C24 C25 1.517(8)
C24 H24A 0.9700
C24 H24B 0.9700
C25 C26 1.536(7)
C25 H25A 0.9700
C25 H25B 0.9700
C26 H26A 0.9700
C26 H26B 0.9700
C31 C36 1.528(7)
C31 C32 1.531(7)
C31 P1 1.853(5)
C31 H31 0.9800
C32 C33 1.518(7)
C32 H32A 0.9700
C32 H32B 0.9700
C33 C34 1.519(8)
C33 H33A 0.9700
C33 H33B 0.9700
C34 C35 1.517(9)
C34 H34A 0.9700
C34 H34B 0.9700
C35 C36 1.520(8)
C35 H35A 0.9700
C35 H35B 0.9700
C36 H36A 0.9700
C36 H36B 0.9700
C41 C46 1.382(7)
C41 C42 1.402(7)
C41 P2 1.840(5)
C42 C43 1.387(7)
C42 H42 0.9300
C43 C44 1.366(8)
C43 H43 0.9300
C44 C45 1.383(9)
C44 H44 0.9300
C45 C46 1.376(8)
C45 H45 0.9300
C46 H46 0.9300
C51 C56 1.397(7)
C51 C52 1.401(7)
C51 P2 1.827(5)
C52 C53 1.353(7)
C52 H52 0.9300
C53 C54 1.398(8)
C53 H53 0.9300
C54 C55 1.395(8)
C54 H54 0.9300
C55 C56 1.362(7)
C55 H55 0.9300
C56 H56 0.9300
C61 C62 1.373(7)
C61 C66 1.391(7)
C61 P2 1.847(5)
C62 C63 1.401(8)
C62 H62 0.9300
C63 C64 1.367(9)
C63 H63 0.9300
C64 C65 1.373(9)
C64 H64 0.9300
C65 C66 1.385(7)
C65 H65 0.9300
C66 H66 0.9300
C100 Cl4 1.675(10)
C100 Cl3 1.727(11)
C100 H10A 0.9700
C100 H10B 0.9700
C200 Cl6 1.724(7)
C200 Cl5 1.759(7)
C200 H20A 0.9700
C200 H20B 0.9700
C300 Cl7 1.705(9)
C300 Cl8 1.807(11)
C300 H30A 0.9700
C300 H30B 0.9700
N1 Ru1 2.083(4)
P1 Ru1 2.1956(12)
P2 Ru1 2.2721(12)
Cl1 Ru1 2.3832(12)
Cl2 Ru1 2.4423(12)
